data_2226112
loop_
_publ_author_name
'Kriel, Frederik H.'
'Fernandes, Manuel A.'
'Coates, Judy'

_publ_section_title
;
 Poly[[\m~2~-1,2-bis(diphenylphosphanyl)-1,2-diethylhydrazine]-\m~4~-nitrato-\m~2~-nitrato-silver(I)]
;
_journal_coeditor_code FK2018
_journal_issue 6
_journal_name_full 'Acta Crystallographica Section E'
_journal_page_first m710
_journal_paper_doi 10.1107/S1600536810019094
_journal_volume 66
_journal_year 2010
_chemical_formula_iupac '[Ag2 (N O3)2 (C28 H30 N2 P2)]'
_chemical_formula_moiety 'C28 H30 Ag2 N4 O6 P2'
_chemical_formula_sum 'C28 H30 Ag2 N4 O6 P2'
_chemical_formula_weight 796.24
_chemical_name_systematic Poly[[\m-1,2-bis(diphenylphosphanyl)-1,2-diethylhydrazine]-\m~4~-nitrato-\m~2~-disilver(I)]
_space_group_IT_number 33
_symmetry_cell_setting orthorhombic
_symmetry_space_group_name_Hall 'P 2c -2n'
_symmetry_space_group_name_H-M 'P n a 21'
_atom_sites_solution_hydrogens geom
_atom_sites_solution_primary direct
_atom_sites_solution_secondary difmap
_audit_creation_method SHELXL-97
_cell_angle_alpha 90.00
_cell_angle_beta 90.00
_cell_angle_gamma 90.00
_cell_formula_units_Z 4
_cell_length_a 16.3320(10)
_cell_length_b 20.6486(13)
_cell_length_c 9.0164(5)
_cell_measurement_reflns_used 3919
_cell_measurement_temperature 173(2)
_cell_measurement_theta_max 26.52
_cell_measurement_theta_min 2.33
_cell_volume 3040.6(3)
_computing_cell_refinement 'SAINT-Plus (Bruker, 1999)'
_computing_data_collection 'SMART-NT (Bruker, 1998)'
_computing_data_reduction 'SAINT-Plus (Bruker, 1999)'
_computing_molecular_graphics
;
ORTEP-3 (Farrugia, 1997) and Mercury (Macrae <i>et al.</i>,
2008)
;
_computing_publication_material 'WinGX (Farrugia, 1999)'
_computing_structure_refinement 'SHELXL97 (Sheldrick, 2008)'
_computing_structure_solution 'SHELXS97 (Sheldrick, 2008)'
_diffrn_ambient_temperature 173(2)
_diffrn_measured_fraction_theta_full 0.995
_diffrn_measured_fraction_theta_max 0.995
_diffrn_measurement_device_type 'Bruker SMART CCD area-detector'
_diffrn_measurement_method 'phi and omega scans'
_diffrn_radiation_monochromator graphite
_diffrn_radiation_source 'fine-focus sealed tube'
_diffrn_radiation_type MoK\a
_diffrn_radiation_wavelength 0.71073
_diffrn_reflns_av_R_equivalents 0.0508
_diffrn_reflns_av_sigmaI/netI 0.0872
_diffrn_reflns_limit_h_max 23
_diffrn_reflns_limit_h_min -20
_diffrn_reflns_limit_k_max 29
_diffrn_reflns_limit_k_min -10
_diffrn_reflns_limit_l_max 12
_diffrn_reflns_limit_l_min -12
_diffrn_reflns_number 13103
_diffrn_reflns_theta_full 30.48
_diffrn_reflns_theta_max 30.48
_diffrn_reflns_theta_min 1.59
_exptl_absorpt_coefficient_mu 1.441
_exptl_absorpt_correction_T_max 0.9069
_exptl_absorpt_correction_T_min 0.7877
_exptl_absorpt_correction_type analytical
_exptl_absorpt_process_details '(SADABS; Bruker, 1999)'
_exptl_crystal_colour colourless
_exptl_crystal_density_diffrn 1.739
_exptl_crystal_density_method 'not measured'
_exptl_crystal_description needle
_exptl_crystal_F_000 1592
_exptl_crystal_size_max 0.22
_exptl_crystal_size_mid 0.08
_exptl_crystal_size_min 0.07
_refine_diff_density_max 0.583
_refine_diff_density_min -0.734
_refine_ls_abs_structure_details 'Flack (1983), 3898 Friedel pairs'
_refine_ls_abs_structure_Flack 0.53(4)
_refine_ls_extinction_method none
_refine_ls_goodness_of_fit_ref 1.007
_refine_ls_hydrogen_treatment constr
_refine_ls_matrix_type full
_refine_ls_number_parameters 380
_refine_ls_number_reflns 8801
_refine_ls_number_restraints 1
_refine_ls_restrained_S_all 1.007
_refine_ls_R_factor_all 0.0818
_refine_ls_R_factor_gt 0.0464
_refine_ls_shift/su_max 0.006
_refine_ls_shift/su_mean 0.000
_refine_ls_structure_factor_coef Fsqd
_refine_ls_weighting_details 'calc w=1/[\s^2^(Fo^2^)+(0.0891P)^2^] where P=(Fo^2^+2Fc^2^)/3'
_refine_ls_weighting_scheme calc
_refine_ls_wR_factor_gt 0.1116
_refine_ls_wR_factor_ref 0.1607
_reflns_number_gt 6217
_reflns_number_total 8801
_reflns_threshold_expression I>2sigma(I)
_cod_data_source_file fk2018.cif
_cod_data_source_block I
_cod_database_code 2226112
_cod_database_fobs_code 2226112

loop_
_symmetry_equiv_pos_as_xyz
'x, y, z'
'-x, -y, z+1/2'
'-x+1/2, y+1/2, z+1/2'
'x+1/2, -y+1/2, z'

loop_
_atom_site_type_symbol
_atom_site_label
_atom_site_fract_x
_atom_site_fract_y
_atom_site_fract_z
_atom_site_U_iso_or_equiv
_atom_site_adp_type
_atom_site_calc_flag
_atom_site_refinement_flags
_atom_site_occupancy
_atom_site_disorder_assembly
_atom_site_disorder_group
C C1 0.1939(6) 0.2253(5) 0.8345(9) 0.044(2) Uani d . 1 . .
H H1A 0.1595 0.2635 0.8325 0.053 Uiso calc R 1 . .
H H1B 0.2486 0.2394 0.8613 0.053 Uiso calc R 1 . .
C C2 0.1976(7) 0.1994(4) 0.6833(12) 0.057(3) Uani d . 1 . .
H H2A 0.2186 0.2320 0.6175 0.086 Uiso calc R 1 . .
H H2B 0.1437 0.1870 0.6520 0.086 Uiso calc R 1 . .
H H2C 0.2330 0.1623 0.6813 0.086 Uiso calc R 1 . .
C C3 0.2810(5) 0.1667(3) 1.1170(9) 0.0296(16) Uani d . 1 . .
H H3A 0.3098 0.2001 1.0621 0.036 Uiso calc R 1 . .
H H3B 0.3203 0.1334 1.1430 0.036 Uiso calc R 1 . .
C C4 0.2457(6) 0.1971(4) 1.2633(9) 0.042(2) Uani d . 1 . .
H H4A 0.2897 0.2147 1.3213 0.063 Uiso calc R 1 . .
H H4B 0.2180 0.1642 1.3195 0.063 Uiso calc R 1 . .
H H4C 0.2078 0.2309 1.2387 0.063 Uiso calc R 1 . .
C C11 0.0019(4) 0.1970(3) 0.8645(8) 0.0258(14) Uani d . 1 . .
C C12 -0.0291(4) 0.1410(3) 0.7955(10) 0.0324(16) Uani d . 1 . .
H H12 -0.0198 0.1007 0.8387 0.039 Uiso calc R 1 . .
C C13 -0.0742(5) 0.1446(4) 0.6624(11) 0.043(2) Uani d . 1 . .
H H13 -0.0899 0.1069 0.6140 0.051 Uiso calc R 1 . .
C C14 -0.0947(7) 0.2036(5) 0.6040(12) 0.055(3) Uani d . 1 . .
H H14 -0.1265 0.2066 0.5187 0.066 Uiso calc R 1 . .
C C15 -0.0663(8) 0.2597(4) 0.6771(14) 0.073(4) Uani d . 1 . .
H H15 -0.0794 0.3003 0.6394 0.087 Uiso calc R 1 . .
C C16 -0.0200(6) 0.2550(4) 0.8018(11) 0.050(2) Uani d . 1 . .
H H16 -0.0022 0.2930 0.8469 0.061 Uiso calc R 1 . .
C C21 0.0544(4) 0.2647(3) 1.1204(7) 0.0232(14) Uani d . 1 . .
C C22 0.1097(5) 0.3142(4) 1.1123(9) 0.0343(17) Uani d . 1 . .
H H22 0.1579 0.3089 1.0586 0.041 Uiso calc R 1 . .
C C23 0.0939(5) 0.3735(4) 1.1854(11) 0.0387(18) Uani d . 1 . .
H H23 0.1300 0.4080 1.1749 0.046 Uiso calc R 1 . .
C C24 0.0265(5) 0.3800(4) 1.2701(9) 0.0364(18) Uani d . 1 . .
H H24 0.0169 0.4190 1.3188 0.044 Uiso calc R 1 . .
C C25 -0.0285(5) 0.3300(4) 1.2860(10) 0.0372(17) Uani d . 1 . .
H H25 -0.0741 0.3345 1.3469 0.045 Uiso calc R 1 . .
C C26 -0.0146(4) 0.2725(4) 1.2090(9) 0.0339(18) Uani d . 1 . .
H H26 -0.0521 0.2387 1.2170 0.041 Uiso calc R 1 . .
C C31 0.2553(4) 0.0102(3) 1.0819(8) 0.0197(13) Uani d . 1 . .
C C32 0.2246(5) 0.0190(4) 1.2244(9) 0.0330(17) Uani d . 1 . .
H H32 0.1968 0.0569 1.2486 0.040 Uiso calc R 1 . .
C C33 0.2358(5) -0.0291(4) 1.3306(8) 0.0369(18) Uani d . 1 . .
H H33 0.2176 -0.0223 1.4271 0.044 Uiso calc R 1 . .
C C34 0.2745(5) -0.0883(4) 1.2934(11) 0.0424(19) Uani d . 1 . .
H H34 0.2799 -0.1212 1.3632 0.051 Uiso calc R 1 . .
C C35 0.3038(5) -0.0959(4) 1.1521(11) 0.040(2) Uani d . 1 . .
H H35 0.3317 -0.1337 1.1282 0.048 Uiso calc R 1 . .
C C36 0.2933(5) -0.0499(4) 1.0457(9) 0.0317(16) Uani d . 1 . .
H H36 0.3109 -0.0577 0.9493 0.038 Uiso calc R 1 . .
C C41 0.3281(4) 0.0657(3) 0.8277(7) 0.0225(14) Uani d . 1 . .
C C42 0.3247(4) 0.0570(3) 0.6732(9) 0.0300(14) Uani d . 1 . .
H H42 0.2741 0.0544 0.6261 0.036 Uiso calc R 1 . .
C C43 0.3958(5) 0.0522(4) 0.5907(9) 0.0341(17) Uani d . 1 . .
H H43 0.3932 0.0445 0.4891 0.041 Uiso calc R 1 . .
C C44 0.4710(5) 0.0589(4) 0.6604(12) 0.0411(19) Uani d . 1 . .
H H44 0.5186 0.0585 0.6037 0.049 Uiso calc R 1 . .
C C45 0.4768(4) 0.0661(3) 0.8130(10) 0.0331(16) Uani d . 1 . .
H H45 0.5276 0.0679 0.8595 0.040 Uiso calc R 1 . .
C C46 0.4062(5) 0.0705(3) 0.8933(9) 0.0301(15) Uani d . 1 . .
H H46 0.4098 0.0770 0.9951 0.036 Uiso calc R 1 . .
N N1 0.1635(4) 0.1824(3) 0.9553(6) 0.0232(12) Uani d . 1 . .
N N2 0.2181(3) 0.1384(3) 1.0214(6) 0.0222(11) Uani d . 1 . .
N N3 0.0603(4) 0.0379(3) 1.4801(6) 0.0229(12) Uani d . 1 . .
N N4 0.1688(4) -0.1152(3) 0.6966(9) 0.0337(15) Uani d . 1 . .
O O1 0.0241(3) 0.0220(2) 1.3584(5) 0.0275(11) Uani d . 1 . .
O O2 0.0429(3) 0.0039(3) 1.5915(5) 0.0341(12) Uani d . 1 . .
O O3 0.1085(4) 0.0816(3) 1.4847(6) 0.0413(15) Uani d . 1 . .
O O4 0.1100(3) -0.1018(3) 0.7843(6) 0.0352(12) Uani d . 1 . .
O O5 0.2198(3) -0.0715(3) 0.6727(8) 0.0440(13) Uani d . 1 . .
O O6 0.1766(4) -0.1688(3) 0.6396(12) 0.077(3) Uani d . 1 . .
P P1 0.06706(11) 0.18681(8) 1.02502(19) 0.0209(3) Uani d . 1 . .
P P2 0.23174(10) 0.06614(8) 0.93328(19) 0.0200(3) Uani d . 1 . .
Ag Ag1 0.03083(3) 0.09899(3) 1.17410(7) 0.03480(15) Uani d . 1 . .
Ag Ag2 0.12155(3) 0.02110(3) 0.80136(7) 0.03238(14) Uani d . 1 . .

loop_
_atom_site_aniso_label
_atom_site_aniso_U_11
_atom_site_aniso_U_22
_atom_site_aniso_U_33
_atom_site_aniso_U_12
_atom_site_aniso_U_13
_atom_site_aniso_U_23
C1 0.044(5) 0.057(5) 0.032(5) 0.005(4) 0.013(4) 0.017(4)
C2 0.101(8) 0.033(4) 0.039(5) -0.004(5) 0.012(6) -0.003(4)
C3 0.030(4) 0.019(3) 0.040(4) 0.002(3) -0.007(3) -0.009(3)
C4 0.048(5) 0.047(5) 0.031(4) 0.004(4) -0.006(3) -0.009(4)
C11 0.029(3) 0.019(3) 0.029(3) 0.006(3) -0.001(3) -0.001(3)
C12 0.044(4) 0.018(3) 0.035(4) 0.005(3) -0.013(4) 0.000(3)
C13 0.040(4) 0.052(5) 0.037(4) -0.004(4) -0.015(4) -0.014(4)
C14 0.078(7) 0.044(5) 0.042(5) -0.004(5) -0.032(5) 0.007(4)
C15 0.127(10) 0.026(4) 0.065(6) 0.006(5) -0.053(8) 0.016(5)
C16 0.078(6) 0.027(4) 0.047(5) -0.002(4) -0.024(6) 0.007(4)
C21 0.023(3) 0.028(3) 0.019(3) 0.007(3) 0.001(2) 0.003(3)
C22 0.038(4) 0.032(4) 0.033(4) -0.009(3) 0.012(3) -0.001(3)
C23 0.045(4) 0.026(4) 0.045(5) -0.010(3) 0.005(4) -0.008(4)
C24 0.037(4) 0.031(4) 0.041(5) 0.003(3) 0.000(3) -0.012(3)
C25 0.037(4) 0.032(4) 0.042(5) 0.004(3) 0.007(4) -0.005(4)
C26 0.027(4) 0.034(4) 0.041(5) -0.006(3) 0.009(3) -0.002(3)
C31 0.021(3) 0.009(3) 0.030(3) 0.002(2) -0.003(3) -0.002(2)
C32 0.035(4) 0.031(4) 0.032(4) 0.007(3) 0.009(3) -0.004(3)
C33 0.049(5) 0.038(4) 0.024(4) 0.003(3) -0.004(3) 0.009(3)
C34 0.047(5) 0.042(4) 0.038(4) 0.012(4) -0.014(4) 0.004(4)
C35 0.046(4) 0.020(3) 0.054(6) 0.009(3) -0.005(4) 0.008(3)
C36 0.040(4) 0.024(3) 0.031(4) 0.007(3) 0.002(3) 0.003(3)
C41 0.023(3) 0.016(3) 0.029(4) 0.001(2) 0.000(3) 0.001(2)
C42 0.037(4) 0.022(3) 0.031(3) -0.005(3) 0.004(4) -0.005(3)
C43 0.041(4) 0.034(4) 0.027(4) -0.005(3) 0.010(3) 0.004(3)
C44 0.038(4) 0.033(4) 0.052(5) -0.002(3) 0.019(4) -0.005(4)
C45 0.025(3) 0.025(3) 0.049(5) -0.001(3) 0.000(4) 0.000(4)
C46 0.030(4) 0.027(3) 0.034(4) -0.003(3) 0.001(3) -0.002(3)
N1 0.027(3) 0.016(3) 0.026(3) -0.004(2) 0.007(2) 0.007(2)
N2 0.025(3) 0.017(3) 0.025(3) 0.004(2) -0.004(2) -0.002(2)
N3 0.026(3) 0.022(3) 0.021(3) 0.003(2) 0.001(2) 0.004(2)
N4 0.027(3) 0.024(3) 0.050(4) -0.001(2) -0.001(3) 0.002(3)
O1 0.035(3) 0.032(3) 0.015(2) -0.002(2) -0.0068(19) -0.002(2)
O2 0.041(3) 0.044(3) 0.017(2) -0.014(3) -0.005(2) 0.011(2)
O3 0.050(4) 0.042(3) 0.032(3) -0.030(3) 0.002(2) -0.003(2)
O4 0.028(3) 0.040(3) 0.038(3) 0.000(2) -0.004(2) 0.001(3)
O5 0.042(3) 0.037(3) 0.053(3) -0.007(2) 0.008(3) 0.016(3)
O6 0.052(4) 0.039(4) 0.140(9) 0.000(3) 0.005(5) -0.036(5)
P1 0.0242(8) 0.0176(7) 0.0208(8) 0.0003(6) 0.0012(7) 0.0031(6)
P2 0.0233(8) 0.0177(7) 0.0189(7) 0.0008(6) -0.0012(7) -0.0023(6)
Ag1 0.0332(3) 0.0326(3) 0.0385(3) -0.0076(2) 0.0000(3) 0.0181(3)
Ag2 0.0332(3) 0.0337(3) 0.0302(3) -0.0068(2) -0.0103(3) -0.0043(3)

loop_
_atom_type_symbol
_atom_type_description
_atom_type_scat_dispersion_real
_atom_type_scat_dispersion_imag
_atom_type_scat_source
C C 0.0033 0.0016 'International Tables Vol C Tables 4.2.6.8 and 6.1.1.4'
H H 0.0000 0.0000 'International Tables Vol C Tables 4.2.6.8 and 6.1.1.4'
N N 0.0061 0.0033 'International Tables Vol C Tables 4.2.6.8 and 6.1.1.4'
O O 0.0106 0.0060 'International Tables Vol C Tables 4.2.6.8 and 6.1.1.4'
P P 0.1023 0.0942 'International Tables Vol C Tables 4.2.6.8 and 6.1.1.4'
Ag Ag -0.8971 1.1015 'International Tables Vol C Tables 4.2.6.8 and 6.1.1.4'

loop_
_geom_angle_atom_site_label_1
_geom_angle_atom_site_label_2
_geom_angle_atom_site_label_3
_geom_angle_site_symmetry_1
_geom_angle_site_symmetry_3
_geom_angle
_geom_angle_publ_flag
C2 C1 N1 . . 118.5(8) ?
C2 C1 H1A . . 107.7 ?
N1 C1 H1A . . 107.7 ?
C2 C1 H1B . . 107.7 ?
N1 C1 H1B . . 107.7 ?
H1A C1 H1B . . 107.1 ?
C1 C2 H2A . . 109.5 ?
C1 C2 H2B . . 109.5 ?
H2A C2 H2B . . 109.5 ?
C1 C2 H2C . . 109.5 ?
H2A C2 H2C . . 109.5 ?
H2B C2 H2C . . 109.5 ?
N2 C3 C4 . . 113.4(6) ?
N2 C3 H3A . . 108.9 ?
C4 C3 H3A . . 108.9 ?
N2 C3 H3B . . 108.9 ?
C4 C3 H3B . . 108.9 ?
H3A C3 H3B . . 107.7 ?
C3 C4 H4A . . 109.5 ?
C3 C4 H4B . . 109.5 ?
H4A C4 H4B . . 109.5 ?
C3 C4 H4C . . 109.5 ?
H4A C4 H4C . . 109.5 ?
H4B C4 H4C . . 109.5 ?
C16 C11 C12 . . 116.2(7) ?
C16 C11 P1 . . 125.8(6) ?
C12 C11 P1 . . 118.1(5) ?
C11 C12 C13 . . 121.3(7) ?
C11 C12 H12 . . 119.3 ?
C13 C12 H12 . . 119.3 ?
C14 C13 C12 . . 120.2(8) ?
C14 C13 H13 . . 119.9 ?
C12 C13 H13 . . 119.9 ?
C13 C14 C15 . . 118.1(8) ?
C13 C14 H14 . . 121.0 ?
C15 C14 H14 . . 121.0 ?
C16 C15 C14 . . 120.7(8) ?
C16 C15 H15 . . 119.6 ?
C14 C15 H15 . . 119.6 ?
C15 C16 C11 . . 123.2(8) ?
C15 C16 H16 . . 118.4 ?
C11 C16 H16 . . 118.4 ?
C22 C21 C26 . . 118.8(7) ?
C22 C21 P1 . . 123.8(5) ?
C26 C21 P1 . . 117.4(6) ?
C21 C22 C23 . . 120.1(7) ?
C21 C22 H22 . . 120.0 ?
C23 C22 H22 . . 120.0 ?
C24 C23 C22 . . 120.1(7) ?
C24 C23 H23 . . 120.0 ?
C22 C23 H23 . . 120.0 ?
C23 C24 C25 . . 121.1(7) ?
C23 C24 H24 . . 119.4 ?
C25 C24 H24 . . 119.4 ?
C24 C25 C26 . . 118.8(7) ?
C24 C25 H25 . . 120.6 ?
C26 C25 H25 . . 120.6 ?
C21 C26 C25 . . 121.0(7) ?
C21 C26 H26 . . 119.5 ?
C25 C26 H26 . . 119.5 ?
C32 C31 C36 . . 118.8(7) ?
C32 C31 P2 . . 121.6(5) ?
C36 C31 P2 . . 118.6(5) ?
C31 C32 C33 . . 119.7(7) ?
C31 C32 H32 . . 120.2 ?
C33 C32 H32 . . 120.2 ?
C32 C33 C34 . . 120.8(8) ?
C32 C33 H33 . . 119.6 ?
C34 C33 H33 . . 119.6 ?
C35 C34 C33 . . 118.4(8) ?
C35 C34 H34 . . 120.8 ?
C33 C34 H34 . . 120.8 ?
C36 C35 C34 . . 122.1(8) ?
C36 C35 H35 . . 118.9 ?
C34 C35 H35 . . 118.9 ?
C35 C36 C31 . . 120.1(8) ?
C35 C36 H36 . . 119.9 ?
C31 C36 H36 . . 119.9 ?
C42 C41 C46 . . 117.4(6) ?
C42 C41 P2 . . 118.6(5) ?
C46 C41 P2 . . 123.9(5) ?
C43 C42 C41 . . 120.6(7) ?
C43 C42 H42 . . 119.7 ?
C41 C42 H42 . . 119.7 ?
C42 C43 C44 . . 119.5(7) ?
C42 C43 H43 . . 120.2 ?
C44 C43 H43 . . 120.2 ?
C43 C44 C45 . . 121.4(7) ?
C43 C44 H44 . . 119.3 ?
C45 C44 H44 . . 119.3 ?
C46 C45 C44 . . 118.4(7) ?
C46 C45 H45 . . 120.8 ?
C44 C45 H45 . . 120.8 ?
C45 C46 C41 . . 122.5(7) ?
C45 C46 H46 . . 118.7 ?
C41 C46 H46 . . 118.7 ?
N2 N1 C1 . . 118.9(6) ?
N2 N1 P1 . . 117.7(4) ?
C1 N1 P1 . . 123.3(5) ?
N1 N2 C3 . . 115.9(5) ?
N1 N2 P2 . . 116.8(4) ?
C3 N2 P2 . . 122.2(4) ?
O3 N3 O2 . . 122.8(6) ?
O3 N3 O1 . . 121.5(6) ?
O2 N3 O1 . . 115.7(6) ?
O6 N4 O5 . . 120.8(7) ?
O6 N4 O4 . . 122.3(7) ?
O5 N4 O4 . . 116.9(6) ?
N3 O1 Ag1 . . 114.6(4) ?
N3 O1 Ag2 . 2 132.6(4) ?
Ag1 O1 Ag2 . 2 97.89(17) ?
N3 O2 Ag2 . 1_556 116.2(4) ?
N3 O2 Ag1 . 2 143.5(4) ?
Ag2 O2 Ag1 1_556 2 98.69(18) ?
N4 O4 Ag1 . 2_554 116.8(5) ?
N4 O4 Ag2 . . 101.4(4) ?
Ag1 O4 Ag2 2_554 . 93.95(17) ?
N1 P1 C11 . . 104.8(3) ?
N1 P1 C21 . . 108.9(3) ?
C11 P1 C21 . . 102.0(3) ?
N1 P1 Ag1 . . 114.0(2) ?
C11 P1 Ag1 . . 113.7(2) ?
C21 P1 Ag1 . . 112.5(2) ?
N2 P2 C31 . . 103.9(3) ?
N2 P2 C41 . . 111.0(3) ?
C31 P2 C41 . . 101.4(3) ?
N2 P2 Ag2 . . 118.8(2) ?
C31 P2 Ag2 . . 106.6(2) ?
C41 P2 Ag2 . . 113.0(2) ?
O1 Ag1 P1 . . 164.66(13) ?
O1 Ag1 O4 . 2 71.71(19) ?
P1 Ag1 O4 . 2 116.31(14) ?
O1 Ag1 O2 . 2_554 67.27(17) ?
P1 Ag1 O2 . 2_554 126.75(13) ?
O4 Ag1 O2 2 2_554 72.66(17) ?
O2 Ag2 P2 1_554 . 154.16(13) ?
O2 Ag2 O4 1_554 . 75.92(19) ?
P2 Ag2 O4 . . 118.77(12) ?
O2 Ag2 O1 1_554 2_554 66.42(17) ?
P2 Ag2 O1 . 2_554 137.62(12) ?
O4 Ag2 O1 . 2_554 66.56(16) ?

loop_
_geom_bond_atom_site_label_1
_geom_bond_atom_site_label_2
_geom_bond_site_symmetry_2
_geom_bond_distance
_geom_bond_publ_flag
C1 C2 . 1.466(13) ?
C1 N1 . 1.489(9) ?
C1 H1A . 0.9700 ?
C1 H1B . 0.9700 ?
C2 H2A . 0.9600 ?
C2 H2B . 0.9600 ?
C2 H2C . 0.9600 ?
C3 N2 . 1.464(9) ?
C3 C4 . 1.570(11) ?
C3 H3A . 0.9700 ?
C3 H3B . 0.9700 ?
C4 H4A . 0.9600 ?
C4 H4B . 0.9600 ?
C4 H4C . 0.9600 ?
C11 C16 . 1.373(11) ?
C11 C12 . 1.408(10) ?
C11 P1 . 1.808(8) ?
C12 C13 . 1.410(12) ?
C12 H12 . 0.9300 ?
C13 C14 . 1.367(13) ?
C13 H13 . 0.9300 ?
C14 C15 . 1.412(14) ?
C14 H14 . 0.9300 ?
C15 C16 . 1.359(14) ?
C15 H15 . 0.9300 ?
C16 H16 . 0.9300 ?
C21 C22 . 1.365(10) ?
C21 C26 . 1.391(10) ?
C21 P1 . 1.836(7) ?
C22 C23 . 1.414(11) ?
C22 H22 . 0.9300 ?
C23 C24 . 1.347(12) ?
C23 H23 . 0.9300 ?
C24 C25 . 1.376(11) ?
C24 H24 . 0.9300 ?
C25 C26 . 1.394(11) ?
C25 H25 . 0.9300 ?
C26 H26 . 0.9300 ?
C31 C32 . 1.392(10) ?
C31 C36 . 1.426(9) ?
C31 P2 . 1.810(7) ?
C32 C33 . 1.392(10) ?
C32 H32 . 0.9300 ?
C33 C34 . 1.416(11) ?
C33 H33 . 0.9300 ?
C34 C35 . 1.370(14) ?
C34 H34 . 0.9300 ?
C35 C36 . 1.361(11) ?
C35 H35 . 0.9300 ?
C36 H36 . 0.9300 ?
C41 C42 . 1.406(10) ?
C41 C46 . 1.409(10) ?
C41 P2 . 1.839(7) ?
C42 C43 . 1.383(10) ?
C42 H42 . 0.9300 ?
C43 C44 . 1.387(12) ?
C43 H43 . 0.9300 ?
C44 C45 . 1.387(13) ?
C44 H44 . 0.9300 ?
C45 C46 . 1.364(11) ?
C45 H45 . 0.9300 ?
C46 H46 . 0.9300 ?
N1 N2 . 1.406(8) ?
N1 P1 . 1.698(6) ?
N2 P2 . 1.704(6) ?
N3 O3 . 1.197(7) ?
N3 O2 . 1.258(7) ?
N3 O1 . 1.288(8) ?
N4 O6 . 1.227(9) ?
N4 O5 . 1.247(8) ?
N4 O4 . 1.275(9) ?
O1 Ag1 . 2.302(5) ?
O1 Ag2 2 2.592(5) ?
O2 Ag2 1_556 2.314(5) ?
O2 Ag1 2 2.553(5) ?
O4 Ag1 2_554 2.506(5) ?
O4 Ag2 . 2.549(5) ?
P1 Ag1 . 2.3335(18) ?
P2 Ag2 . 2.3492(18) ?
Ag1 O4 2 2.506(5) ?
Ag1 O2 2_554 2.553(5) ?
Ag2 O2 1_554 2.314(5) ?
Ag2 O1 2_554 2.592(5) ?

loop_
_geom_torsion_atom_site_label_1
_geom_torsion_atom_site_label_2
_geom_torsion_atom_site_label_3
_geom_torsion_atom_site_label_4
_geom_torsion_site_symmetry_1
_geom_torsion_site_symmetry_2
_geom_torsion_site_symmetry_3
_geom_torsion_site_symmetry_4
_geom_torsion
_geom_torsion_publ_flag
C16 C11 C12 C13 . . . . 5.3(12) ?
P1 C11 C12 C13 . . . . -174.2(7) ?
C11 C12 C13 C14 . . . . -5.7(14) ?
C12 C13 C14 C15 . . . . 2.9(17) ?
C13 C14 C15 C16 . . . . 0(2) ?
C14 C15 C16 C11 . . . . 0(2) ?
C12 C11 C16 C15 . . . . -2.4(16) ?
P1 C11 C16 C15 . . . . 177.0(10) ?
C26 C21 C22 C23 . . . . -4.0(12) ?
P1 C21 C22 C23 . . . . 177.9(7) ?
C21 C22 C23 C24 . . . . 3.8(14) ?
C22 C23 C24 C25 . . . . -0.8(14) ?
C23 C24 C25 C26 . . . . -1.8(13) ?
C22 C21 C26 C25 . . . . 1.3(12) ?
P1 C21 C26 C25 . . . . 179.6(6) ?
C24 C25 C26 C21 . . . . 1.6(13) ?
C36 C31 C32 C33 . . . . 3.8(11) ?
P2 C31 C32 C33 . . . . 172.1(6) ?
C31 C32 C33 C34 . . . . -3.1(12) ?
C32 C33 C34 C35 . . . . 2.7(13) ?
C33 C34 C35 C36 . . . . -3.2(13) ?
C34 C35 C36 C31 . . . . 4.0(13) ?
C32 C31 C36 C35 . . . . -4.2(11) ?
P2 C31 C36 C35 . . . . -172.8(6) ?
C46 C41 C42 C43 . . . . 1.3(10) ?
P2 C41 C42 C43 . . . . -175.9(5) ?
C41 C42 C43 C44 . . . . -2.9(11) ?
C42 C43 C44 C45 . . . . 4.3(12) ?
C43 C44 C45 C46 . . . . -4.0(12) ?
C44 C45 C46 C41 . . . . 2.4(11) ?
C42 C41 C46 C45 . . . . -1.0(10) ?
P2 C41 C46 C45 . . . . 175.9(6) ?
C2 C1 N1 N2 . . . . 82.7(10) ?
C2 C1 N1 P1 . . . . -101.0(9) ?
C1 N1 N2 C3 . . . . 71.4(8) ?
P1 N1 N2 C3 . . . . -105.2(6) ?
C1 N1 N2 P2 . . . . -83.9(7) ?
P1 N1 N2 P2 . . . . 99.5(5) ?
C4 C3 N2 N1 . . . . 68.1(8) ?
C4 C3 N2 P2 . . . . -138.0(6) ?
O3 N3 O1 Ag1 . . . . -16.4(8) ?
O2 N3 O1 Ag1 . . . . 165.2(5) ?
O3 N3 O1 Ag2 . . . 2 -145.2(5) ?
O2 N3 O1 Ag2 . . . 2 36.3(9) ?
O3 N3 O2 Ag2 . . . 1_556 -7.7(9) ?
O1 N3 O2 Ag2 . . . 1_556 170.8(4) ?
O3 N3 O2 Ag1 . . . 2 -169.2(6) ?
O1 N3 O2 Ag1 . . . 2 9.2(11) ?
O6 N4 O4 Ag1 . . . 2_554 -67.3(9) ?
O5 N4 O4 Ag1 . . . 2_554 114.0(6) ?
O6 N4 O4 Ag2 . . . . -167.7(8) ?
O5 N4 O4 Ag2 . . . . 13.6(7) ?
N2 N1 P1 C11 . . . . -141.4(5) ?
C1 N1 P1 C11 . . . . 42.3(7) ?
N2 N1 P1 C21 . . . . 110.1(5) ?
C1 N1 P1 C21 . . . . -66.2(7) ?
N2 N1 P1 Ag1 . . . . -16.4(5) ?
C1 N1 P1 Ag1 . . . . 167.2(6) ?
C16 C11 P1 N1 . . . . -89.0(8) ?
C12 C11 P1 N1 . . . . 90.4(6) ?
C16 C11 P1 C21 . . . . 24.5(9) ?
C12 C11 P1 C21 . . . . -156.0(6) ?
C16 C11 P1 Ag1 . . . . 145.8(8) ?
C12 C11 P1 Ag1 . . . . -34.7(7) ?
C22 C21 P1 N1 . . . . 10.2(7) ?
C26 C21 P1 N1 . . . . -167.9(6) ?
C22 C21 P1 C11 . . . . -100.2(7) ?
C26 C21 P1 C11 . . . . 81.7(6) ?
C22 C21 P1 Ag1 . . . . 137.6(6) ?
C26 C21 P1 Ag1 . . . . -40.5(6) ?
N1 N2 P2 C31 . . . . -150.4(5) ?
C3 N2 P2 C31 . . . . 56.0(6) ?
N1 N2 P2 C41 . . . . 101.4(5) ?
C3 N2 P2 C41 . . . . -52.2(7) ?
N1 N2 P2 Ag2 . . . . -32.2(5) ?
C3 N2 P2 Ag2 . . . . 174.2(5) ?
C32 C31 P2 N2 . . . . 29.7(7) ?
C36 C31 P2 N2 . . . . -162.0(5) ?
C32 C31 P2 C41 . . . . 144.9(6) ?
C36 C31 P2 C41 . . . . -46.8(6) ?
C32 C31 P2 Ag2 . . . . -96.6(6) ?
C36 C31 P2 Ag2 . . . . 71.7(6) ?
C42 C41 P2 N2 . . . . -118.9(5) ?
C46 C41 P2 N2 . . . . 64.1(6) ?
C42 C41 P2 C31 . . . . 131.1(5) ?
C46 C41 P2 C31 . . . . -45.8(6) ?
C42 C41 P2 Ag2 . . . . 17.4(6) ?
C46 C41 P2 Ag2 . . . . -159.5(5) ?
N3 O1 Ag1 P1 . . . . 20.1(9) ?
Ag2 O1 Ag1 P1 2 . . . 164.7(4) ?
N3 O1 Ag1 O4 . . . 2 -103.9(5) ?
Ag2 O1 Ag1 O4 2 . . 2 40.72(17) ?
N3 O1 Ag1 O2 . . . 2_554 177.7(5) ?
Ag2 O1 Ag1 O2 2 . . 2_554 -37.63(16) ?
N1 P1 Ag1 O1 . . . . 60.8(6) ?
C11 P1 Ag1 O1 . . . . -179.2(6) ?
C21 P1 Ag1 O1 . . . . -63.9(6) ?
N1 P1 Ag1 O4 . . . 2 179.4(3) ?
C11 P1 Ag1 O4 . . . 2 -60.6(3) ?
C21 P1 Ag1 O4 . . . 2 54.7(3) ?
N1 P1 Ag1 O2 . . . 2_554 -93.2(3) ?
C11 P1 Ag1 O2 . . . 2_554 26.8(3) ?
C21 P1 Ag1 O2 . . . 2_554 142.1(3) ?
N2 P2 Ag2 O2 . . . 1_554 91.3(4) ?
C31 P2 Ag2 O2 . . . 1_554 -151.9(4) ?
C41 P2 Ag2 O2 . . . 1_554 -41.4(4) ?
N2 P2 Ag2 O4 . . . . -148.9(3) ?
C31 P2 Ag2 O4 . . . . -32.1(3) ?
C41 P2 Ag2 O4 . . . . 78.4(3) ?
N2 P2 Ag2 O1 . . . 2_554 -63.0(3) ?
C31 P2 Ag2 O1 . . . 2_554 53.8(3) ?
C41 P2 Ag2 O1 . . . 2_554 164.3(3) ?
N4 O4 Ag2 O2 . . . 1_554 85.6(4) ?
Ag1 O4 Ag2 O2 2_554 . . 1_554 -32.81(18) ?
N4 O4 Ag2 P2 . . . . -71.5(4) ?
Ag1 O4 Ag2 P2 2_554 . . . 170.14(9) ?
N4 O4 Ag2 O1 . . . 2_554 155.6(5) ?
Ag1 O4 Ag2 O1 2_554 . . 2_554 37.26(16) ?
